data_7049042
loop_
_publ_author_name
'Meng, Wei'
'Ye, Hongfang'
'Liu, Shuai'
'Xu, Feng'
'Xu, Weijian'

_publ_section_title
;
 Emergence of complex chiral coordination clusters {CuNa<sub>12</sub>} by
 using multiple ligands under oxidizing conditions.
;
_journal_issue 10
_journal_name_full 'Dalton transactions (Cambridge, England : 2003)'
_journal_page_first 3204
_journal_page_last 3208
_journal_paper_doi 10.1039/c9dt00209j
_journal_volume 48
_journal_year 2019
_chemical_formula_sum 'C63 H45 Cu24 Na6 O118 P'
_chemical_formula_weight 4383.86
_space_group_crystal_system hexagonal
_space_group_IT_number 182
_space_group_name_Hall 'P 6c 2c'
_space_group_name_H-M_alt 'P 63 2 2'
_symmetry_space_group_name_Hall 'P 6c 2c'
_symmetry_space_group_name_H-M 'P 63 2 2'
_atom_sites_solution_hydrogens mixed
_audit_block_doi 10.5517/ccdc.csd.cc1khqrj
_audit_creation_method SHELXL-2018/3
_audit_update_record
;
2019-01-29 deposited with the CCDC.
2019-02-11 downloaded from the CCDC.
;
_cell_angle_alpha 90
_cell_angle_beta 90
_cell_angle_gamma 120
_cell_formula_units_Z 4
_cell_length_a 30.1147(9)
_cell_length_b 30.1147(9)
_cell_length_c 29.3170(16)
_cell_measurement_reflns_used 2450
_cell_measurement_temperature 296(2)
_cell_measurement_theta_max 21.562
_cell_measurement_theta_min 2.45
_cell_volume 23025.4(16)
_computing_structure_refinement 'SHELXL-2018/3 (Sheldrick, 2018)'
_diffrn_ambient_temperature 296(2)
_diffrn_measured_fraction_theta_full 0.983
_diffrn_measured_fraction_theta_max 0.983
_diffrn_measurement_device_type 'CCD area detector'
_diffrn_measurement_method 'phi and omega scans'
_diffrn_radiation_type MoK\a
_diffrn_radiation_wavelength 0.71073
_diffrn_reflns_av_R_equivalents 0.0371
_diffrn_reflns_av_unetI/netI 0.0257
_diffrn_reflns_Laue_measured_fraction_full 0.983
_diffrn_reflns_Laue_measured_fraction_max 0.983
_diffrn_reflns_limit_h_max 28
_diffrn_reflns_limit_h_min -33
_diffrn_reflns_limit_k_max 28
_diffrn_reflns_limit_k_min -33
_diffrn_reflns_limit_l_max 32
_diffrn_reflns_limit_l_min -32
_diffrn_reflns_number 59534
_diffrn_reflns_point_group_measured_fraction_full 0.976
_diffrn_reflns_point_group_measured_fraction_max 0.976
_diffrn_reflns_theta_full 23.437
_diffrn_reflns_theta_max 23.437
_diffrn_reflns_theta_min 1.594
_exptl_absorpt_coefficient_mu 2.259
_exptl_absorpt_correction_T_max 0.6735
_exptl_absorpt_correction_T_min 0.6246
_exptl_absorpt_correction_type multi-scan
_exptl_absorpt_process_details sadabs
_exptl_crystal_colour blue
_exptl_crystal_density_diffrn 1.265
_exptl_crystal_description needle
_exptl_crystal_F_000 8576
_exptl_crystal_size_max 0.230
_exptl_crystal_size_mid 0.200
_exptl_crystal_size_min 0.190
_refine_diff_density_max 1.182
_refine_diff_density_min -0.667
_refine_diff_density_rms 0.127
_refine_ls_abs_structure_details
;
 Refined as an inversion twin.
;
_refine_ls_abs_structure_Flack 0.53(2)
_refine_ls_extinction_method none
_refine_ls_goodness_of_fit_ref 0.855
_refine_ls_hydrogen_treatment constr
_refine_ls_matrix_type full
_refine_ls_number_parameters 639
_refine_ls_number_reflns 11028
_refine_ls_number_restraints 2640
_refine_ls_restrained_S_all 0.806
_refine_ls_R_factor_all 0.0726
_refine_ls_R_factor_gt 0.0623
_refine_ls_shift/su_max 0.000
_refine_ls_shift/su_mean 0.000
_refine_ls_structure_factor_coef Fsqd
_refine_ls_weighting_details 'w=1/[\s^2^(Fo^2^)+(0.1963P)^2^+2.9304P] where P=(Fo^2^+2Fc^2^)/3'
_refine_ls_weighting_scheme calc
_refine_ls_wR_factor_gt 0.1797
_refine_ls_wR_factor_ref 0.1936
_reflns_Friedel_coverage 0.765
_reflns_Friedel_fraction_full 0.968
_reflns_Friedel_fraction_max 0.968
_reflns_number_gt 9127
_reflns_number_total 11028
_reflns_threshold_expression 'I > 2\s(I)'
_cod_data_source_file c9dt00209j2.cif
_cod_data_source_block l_sq
_cod_depositor_comments 'Adding full bibliography for 7049041--7049042.cif.'
_cod_original_cell_volume 23025.4(19)
_cod_database_code 7049042
_shelx_shelxl_version_number 2018/3
_shelx_space_group_comment
;
The symmetry employed for this shelxl refinement is uniquely defined
by the following loop, which should always be used as a source of
symmetry information in preference to the above space-group names.
They are only intended as comments.
;
_shelx_estimated_absorpt_t_min 0.625
_shelx_estimated_absorpt_t_max 0.674

loop_
_space_group_symop_operation_xyz
'x, y, z'
'x-y, x, z+1/2'
'-y, x-y, z'
'-x, -y, z+1/2'
'-x+y, -x, z'
'y, -x+y, z+1/2'
'-y, -x, -z+1/2'
'x-y, -y, -z'
'x, x-y, -z+1/2'
'y, x, -z'
'-x+y, y, -z+1/2'
'-x, -x+y, -z'

loop_
_atom_site_label
_atom_site_type_symbol
_atom_site_fract_x
_atom_site_fract_y
_atom_site_fract_z
_atom_site_U_iso_or_equiv
_atom_site_adp_type
_atom_site_occupancy
_atom_site_site_symmetry_order
_atom_site_calc_flag
_atom_site_refinement_flags_posn
_atom_site_refinement_flags_adp
_atom_site_refinement_flags_occupancy
Cu1 Cu 0.27405(6) 0.46122(5) 0.07499(4) 0.0629(4) Uani 1 1 d . U .
Cu2 Cu 0.24857(6) 0.47868(6) -0.03062(4) 0.0667(4) Uani 1 1 d . U .
Cu3 Cu 0.19595(6) 0.47507(6) 0.12732(5) 0.0665(4) Uani 1 1 d . U .
Cu4 Cu 0.15436(7) 0.35919(7) 0.07453(7) 0.0898(5) Uani 1 1 d . U .
Cu5 Cu 0.12756(8) 0.49180(9) 0.20200(9) 0.1093(7) Uani 1 1 d . U .
Cu6 Cu 0.34603(6) 0.57528(6) -0.05987(4) 0.0651(4) Uani 1 1 d . U .
Cu7 Cu 0.33897(7) 0.45937(6) -0.07426(5) 0.0746(4) Uani 1 1 d . U .
Cu8 Cu 0.24284(6) 0.55698(6) -0.10626(4) 0.0672(4) Uani 1 1 d . U .
Na1 Na 0.333333 0.666667 0.250000 0.0357(17) Uani 1 6 d S TU P
Na2 Na 0.2858(3) 0.2858(3) 0.000000 0.091(2) Uani 1 2 d S TU P
Na3 Na 0.333333 0.666667 0.1413(2) 0.0632(17) Uani 1 3 d S TU P
Na4 Na 0.21697(15) 0.55963(18) 0.29985(10) 0.0584(10) Uani 1 1 d . U .
P1 P 0.333333 0.666667 -0.09312(16) 0.0657(13) Uani 1 3 d S TU P
O1 O 0.3314(3) 0.5254(3) 0.0971(2) 0.0661(19) Uani 1 1 d . U .
O2 O 0.3543(3) 0.6067(3) 0.1078(2) 0.0660(19) Uani 1 1 d . U .
O3 O 0.2105(3) 0.5168(3) -0.0298(2) 0.073(2) Uani 1 1 d . U .
O4 O 0.2158(4) 0.5837(3) 0.0061(3) 0.076(2) Uani 1 1 d . U .
O5 O 0.2369(3) 0.4979(3) 0.0723(3) 0.074(2) Uani 1 1 d . U .
H5 H 0.217799 0.488204 0.050013 0.088 Uiso 1 1 d R U .
O6 O 0.3041(3) 0.5398(3) -0.0056(2) 0.0602(16) Uani 1 1 d . U .
H6 H 0.320592 0.532445 0.012054 0.072 Uiso 1 1 d R U .
O7 O 0.3130(4) 0.4276(4) 0.0700(3) 0.081(2) Uani 1 1 d . U .
O8 O 0.3178(4) 0.3674(4) 0.0301(3) 0.082(2) Uani 1 1 d . U .
O9 O 0.1566(5) 0.3041(4) 0.0482(4) 0.103(3) Uani 1 1 d . U .
O10 O 0.2131(4) 0.2792(4) 0.0292(3) 0.085(2) Uani 1 1 d . U .
O11 O 0.1880(4) 0.4139(4) -0.0503(3) 0.079(2) Uani 1 1 d . U .
O12 O 0.1605(5) 0.3301(4) -0.0516(4) 0.105(3) Uani 1 1 d . U .
H12 H 0.170666 0.310184 -0.045259 0.157 Uiso 1 1 d R U .
O13 O 0.3117(4) 0.3891(4) -0.0798(3) 0.087(2) Uani 1 1 d . U .
O14 O 0.2464(4) 0.3116(4) -0.0588(3) 0.089(2) Uani 1 1 d . U .
O15 O 0.2228(3) 0.4008(3) 0.0457(3) 0.0691(18) Uani 1 1 d . U .
H15 H 0.214505 0.414797 0.026132 0.083 Uiso 1 1 d R U .
O16 O 0.2823(4) 0.4388(3) -0.0283(3) 0.0746(19) Uani 1 1 d . U .
H16 H 0.297724 0.447213 -0.003945 0.090 Uiso 1 1 d R U .
O17 O 0.0789(4) 0.3173(5) 0.0807(4) 0.108(3) Uani 1 1 d D U .
O18 O 0.0118(4) 0.3186(5) 0.1109(4) 0.117(4) Uani 1 1 d D U .
O19 O 0.0634(5) 0.4322(6) 0.2063(5) 0.137(4) Uani 1 1 d D U .
O20 O 0.0348(5) 0.3440(6) 0.2150(4) 0.127(4) Uani 1 1 d D U .
O21 O 0.1440(4) 0.4135(4) 0.0939(3) 0.084(2) Uani 1 1 d . U .
H21 H 0.140608 0.425719 0.069904 0.101 Uiso 1 1 d R U .
O22 O 0.1500(4) 0.4473(4) 0.1801(3) 0.081(2) Uani 1 1 d . U .
O23 O 0.4898(4) 0.6698(4) -0.1377(3) 0.082(2) Uani 1 1 d . U .
O24 O 0.4884(4) 0.6038(4) -0.1742(3) 0.094(3) Uani 1 1 d . U .
O25 O 0.4013(4) 0.4712(4) -0.1014(3) 0.088(2) Uani 1 1 d . U .
O26 O 0.4868(4) 0.5294(4) -0.1020(3) 0.088(3) Uani 1 1 d . U .
O27 O 0.3969(4) 0.6137(4) -0.1071(2) 0.0721(19) Uani 1 1 d . U .
H27 H 0.378029 0.613191 -0.127002 0.086 Uiso 1 1 d R U .
O28 O 0.3781(3) 0.5326(3) -0.0593(3) 0.0707(19) Uani 1 1 d . U .
O29 O 0.2454(4) 0.4299(4) 0.1504(3) 0.079(2) Uani 1 1 d . U .
O30 O 0.1821(5) 0.3435(5) 0.1417(4) 0.113(3) Uani 1 1 d . U .
O31 O 0.2284(10) 0.3618(10) 0.2061(9) 0.230(10) Uani 1 1 d . U .
O32 O 0.2444(4) 0.5319(3) 0.1608(3) 0.079(2) Uani 1 1 d . U .
O33 O 0.1952(4) 0.5536(4) 0.2039(3) 0.089(3) Uani 1 1 d . U .
O34 O 0.2771(4) 0.6037(3) 0.2010(2) 0.080(2) Uani 1 1 d . U .
O35 O 0.2717(3) 0.5118(3) -0.1074(2) 0.0696(19) Uani 1 1 d . U .
O36 O 0.2991(4) 0.4633(4) -0.1378(3) 0.083(2) Uani 1 1 d . U .
O37 O 0.2745(5) 0.5067(5) -0.1839(3) 0.106(3) Uani 1 1 d . U .
O38 O 0.3048(3) 0.6077(3) -0.0760(2) 0.0702(19) Uani 1 1 d . U .
O39 O 0.333333 0.666667 -0.1495(4) 0.070(3) Uani 1 3 d S TU P
O40 O 0.1078(6) 0.5180(7) 0.2806(6) 0.168(5) Uani 1 1 d . U .
H40A H 0.102935 0.542852 0.286748 0.201 Uiso 1 1 d R U .
H40B H 0.088563 0.492541 0.297392 0.201 Uiso 1 1 d R U .
C1 C 0.3235(5) 0.5643(5) 0.0923(3) 0.059(2) Uani 1 1 d . U .
C2 C 0.2738(5) 0.5526(5) 0.0686(3) 0.062(2) Uani 1 1 d . U .
H2 H 0.259739 0.572300 0.082965 0.075 Uiso 1 1 calc R U .
C3 C 0.2845(5) 0.5668(5) 0.0191(4) 0.067(2) Uani 1 1 d . U .
H3 H 0.309513 0.603535 0.017188 0.080 Uiso 1 1 calc R U .
C4 C 0.2351(5) 0.5577(4) -0.0028(4) 0.060(2) Uani 1 1 d . U .
C5 C 0.2950(6) 0.3889(5) 0.0434(4) 0.076(3) Uani 1 1 d . U .
C6 C 0.2422(6) 0.3732(5) 0.0242(5) 0.079(3) Uani 1 1 d . U .
C7 C 0.2007(7) 0.3129(6) 0.0326(5) 0.093(3) Uani 1 1 d . U .
C8 C 0.1984(6) 0.3776(6) -0.0454(5) 0.087(3) Uani 1 1 d . U .
C9 C 0.2480(5) 0.3873(5) -0.0276(4) 0.070(3) Uani 1 1 d . U .
C10 C 0.2689(6) 0.3589(6) -0.0593(5) 0.078(3) Uani 1 1 d . U .
C11 C 0.0598(6) 0.3383(7) 0.1012(4) 0.118(5) Uani 1 1 d D U .
C12 C 0.0967(6) 0.3953(7) 0.1185(5) 0.092(3) Uani 1 1 d . U .
H12A H 0.081601 0.416447 0.110365 0.110 Uiso 1 1 calc R U .
C13 C 0.1088(6) 0.4014(7) 0.1670(6) 0.102(4) Uani 1 1 d . U .
H13 H 0.118566 0.375603 0.174078 0.123 Uiso 1 1 calc R U .
C14 C 0.0633(6) 0.3895(7) 0.1999(4) 0.118(5) Uani 1 1 d D U .
C15 C 0.4681(5) 0.6207(6) -0.1479(4) 0.077(3) Uani 1 1 d . U .
C16 C 0.4196(6) 0.5870(6) -0.1233(4) 0.078(3) Uani 1 1 d . U .
H16A H 0.395861 0.561363 -0.144980 0.094 Uiso 1 1 calc R U .
C17 C 0.4252(6) 0.5579(6) -0.0819(4) 0.075(3) Uani 1 1 d . U .
H17 H 0.451226 0.582781 -0.061036 0.091 Uiso 1 1 calc R U .
C18 C 0.4406(7) 0.5158(6) -0.0959(5) 0.092(4) Uani 1 1 d . U .
C19 C 0.2156(7) 0.3787(7) 0.1606(5) 0.096(4) Uani 1 1 d . U .
C20 C 0.2372(6) 0.5619(5) 0.1892(4) 0.076(3) Uani 1 1 d . U .
C21 C 0.2822(6) 0.4935(6) -0.1426(4) 0.079(3) Uani 1 1 d . U .

loop_
_atom_site_aniso_label
_atom_site_aniso_U_11
_atom_site_aniso_U_22
_atom_site_aniso_U_33
_atom_site_aniso_U_23
_atom_site_aniso_U_13
_atom_site_aniso_U_12
Cu1 0.0751(9) 0.0701(8) 0.0420(7) -0.0033(6) -0.0002(6) 0.0352(7)
Cu2 0.0860(10) 0.0751(9) 0.0400(7) -0.0062(6) -0.0058(6) 0.0411(8)
Cu3 0.0715(9) 0.0767(9) 0.0478(7) -0.0094(6) 0.0003(6) 0.0345(7)
Cu4 0.0811(11) 0.0840(11) 0.0918(12) -0.0231(9) 0.0091(9) 0.0320(9)
Cu5 0.0849(12) 0.1168(15) 0.1202(16) -0.0508(13) -0.0015(11) 0.0461(11)
Cu6 0.0840(9) 0.0812(9) 0.0335(6) -0.0009(6) 0.0008(6) 0.0439(8)
Cu7 0.0985(11) 0.0877(10) 0.0463(7) -0.0034(7) 0.0032(7) 0.0532(9)
Cu8 0.0862(10) 0.0830(9) 0.0340(6) -0.0055(6) -0.0066(6) 0.0436(8)
Na1 0.050(3) 0.050(3) 0.007(3) 0.000 0.000 0.0250(13)
Na2 0.098(3) 0.098(3) 0.079(4) -0.009(2) 0.009(2) 0.050(4)
Na3 0.077(3) 0.077(3) 0.037(3) 0.000 0.000 0.0383(13)
Na4 0.053(2) 0.094(3) 0.0154(15) -0.0049(16) -0.0060(14) 0.027(2)
P1 0.082(2) 0.082(2) 0.033(2) 0.000 0.000 0.0411(10)
O1 0.074(4) 0.084(5) 0.040(3) -0.010(3) -0.001(3) 0.039(4)
O2 0.071(4) 0.072(4) 0.043(3) 0.004(3) 0.006(3) 0.027(4)
O3 0.085(5) 0.085(5) 0.037(3) -0.007(3) -0.004(3) 0.034(4)
O4 0.097(6) 0.086(5) 0.037(4) -0.005(4) -0.006(4) 0.040(5)
O5 0.086(4) 0.074(4) 0.043(3) -0.008(3) -0.006(3) 0.026(4)
O6 0.082(4) 0.074(4) 0.034(3) -0.007(3) -0.007(3) 0.046(3)
O7 0.091(5) 0.083(5) 0.052(4) -0.003(4) -0.002(4) 0.031(4)
O8 0.096(5) 0.095(5) 0.057(4) -0.010(4) 0.000(4) 0.050(4)
O9 0.099(6) 0.096(5) 0.098(5) -0.026(5) 0.010(5) 0.036(5)
O10 0.103(5) 0.077(5) 0.076(5) -0.004(4) 0.003(4) 0.047(4)
O11 0.099(5) 0.076(5) 0.060(4) -0.021(4) -0.017(4) 0.042(4)
O12 0.105(7) 0.084(6) 0.108(7) -0.020(6) -0.020(6) 0.034(6)
O13 0.112(5) 0.094(5) 0.053(4) 0.000(4) 0.015(4) 0.050(4)
O14 0.114(6) 0.089(5) 0.075(5) -0.011(4) 0.012(4) 0.059(4)
O15 0.089(4) 0.082(4) 0.052(3) -0.011(3) -0.006(3) 0.054(3)
O16 0.099(4) 0.077(4) 0.050(3) -0.007(3) -0.005(3) 0.046(3)
O17 0.090(6) 0.103(6) 0.109(7) -0.042(5) 0.014(5) 0.031(5)
O18 0.056(5) 0.122(8) 0.130(9) -0.012(7) 0.008(6) 0.013(5)
O19 0.113(7) 0.144(8) 0.125(8) -0.029(7) 0.002(7) 0.043(7)
O20 0.111(8) 0.137(10) 0.104(8) -0.011(7) 0.026(7) 0.040(8)
O21 0.084(5) 0.093(5) 0.072(4) -0.010(4) 0.001(4) 0.041(4)
O22 0.077(5) 0.085(5) 0.081(5) -0.005(4) -0.003(4) 0.040(4)
O23 0.099(6) 0.093(6) 0.051(4) 0.001(4) 0.011(4) 0.047(5)
O24 0.116(7) 0.088(6) 0.071(6) -0.005(5) 0.028(5) 0.046(6)
O25 0.115(6) 0.089(5) 0.062(5) -0.004(4) 0.013(5) 0.052(5)
O26 0.091(6) 0.102(7) 0.080(6) 0.001(5) 0.012(5) 0.055(5)
O27 0.096(5) 0.098(5) 0.033(3) -0.008(3) -0.002(3) 0.057(4)
O28 0.093(4) 0.086(4) 0.040(3) -0.008(3) -0.002(3) 0.050(4)
O29 0.085(5) 0.094(5) 0.058(4) 0.000(4) 0.006(4) 0.044(4)
O30 0.112(6) 0.110(6) 0.090(5) -0.005(5) 0.011(5) 0.036(5)
O31 0.208(16) 0.233(17) 0.185(16) 0.012(14) -0.028(13) 0.064(13)
O32 0.085(4) 0.079(4) 0.054(4) -0.013(4) 0.007(4) 0.026(4)
O33 0.097(6) 0.092(5) 0.065(5) -0.002(4) 0.008(4) 0.037(5)
O34 0.093(5) 0.080(5) 0.035(3) 0.002(3) -0.014(4) 0.019(4)
O35 0.094(4) 0.085(4) 0.027(3) -0.010(3) -0.001(3) 0.042(4)
O36 0.105(5) 0.094(5) 0.053(4) -0.017(4) 0.001(4) 0.052(4)
O37 0.135(9) 0.147(9) 0.053(5) 0.004(6) -0.012(5) 0.084(8)
O38 0.085(4) 0.077(4) 0.037(3) -0.012(3) 0.000(3) 0.032(4)
O39 0.086(6) 0.086(6) 0.038(6) 0.000 0.000 0.043(3)
O40 0.128(8) 0.168(9) 0.138(8) -0.010(8) 0.004(7) 0.022(7)
C1 0.080(5) 0.066(5) 0.033(4) -0.003(4) 0.005(4) 0.037(5)
C2 0.080(5) 0.074(5) 0.034(4) -0.009(4) 0.002(4) 0.040(4)
C3 0.090(6) 0.066(5) 0.053(5) 0.004(4) -0.006(5) 0.046(5)
C4 0.078(5) 0.068(5) 0.043(5) -0.004(4) 0.000(4) 0.043(5)
C5 0.093(6) 0.077(5) 0.061(5) -0.008(5) 0.002(5) 0.044(5)
C6 0.095(5) 0.083(5) 0.064(5) -0.010(4) 0.005(5) 0.046(4)
C7 0.104(6) 0.096(6) 0.074(6) -0.014(5) 0.008(5) 0.046(5)
C8 0.099(6) 0.090(6) 0.060(5) -0.013(5) -0.004(5) 0.037(5)
C9 0.093(5) 0.079(5) 0.042(4) -0.007(4) 0.000(4) 0.046(4)
C10 0.100(6) 0.078(5) 0.063(5) -0.015(5) 0.002(5) 0.051(5)
C11 0.090(8) 0.117(8) 0.105(8) -0.019(8) 0.007(7) 0.021(7)
C12 0.075(6) 0.103(6) 0.092(7) -0.025(6) 0.014(5) 0.040(5)
C13 0.089(6) 0.100(6) 0.098(6) -0.020(6) 0.011(6) 0.031(5)
C14 0.097(7) 0.118(7) 0.110(7) -0.030(7) 0.018(6) 0.032(6)
C15 0.091(7) 0.098(7) 0.049(5) 0.011(6) 0.010(5) 0.052(6)
C16 0.097(6) 0.085(6) 0.055(5) -0.001(5) 0.004(5) 0.047(5)
C17 0.095(6) 0.092(6) 0.044(5) 0.000(5) 0.007(5) 0.050(5)
C18 0.109(8) 0.094(7) 0.065(6) -0.007(6) 0.002(6) 0.045(6)
C19 0.105(7) 0.100(7) 0.070(6) 0.020(6) 0.008(6) 0.043(6)
C20 0.083(6) 0.085(6) 0.042(5) 0.000(5) -0.008(5) 0.028(5)
C21 0.097(6) 0.090(6) 0.044(5) -0.006(5) 0.000(5) 0.042(5)

loop_
_atom_type_symbol
_atom_type_description
_atom_type_scat_dispersion_real
_atom_type_scat_dispersion_imag
_atom_type_scat_source
C C 0.0033 0.0016 'International Tables Vol C Tables 4.2.6.8 and 6.1.1.4'
H H 0.0000 0.0000 'International Tables Vol C Tables 4.2.6.8 and 6.1.1.4'
O O 0.0106 0.0060 'International Tables Vol C Tables 4.2.6.8 and 6.1.1.4'
P P 0.1023 0.0942 'International Tables Vol C Tables 4.2.6.8 and 6.1.1.4'
Na Na 0.0362 0.0249 'International Tables Vol C Tables 4.2.6.8 and 6.1.1.4'
Cu Cu 0.3201 1.2651 'International Tables Vol C Tables 4.2.6.8 and 6.1.1.4'

loop_
_geom_angle_atom_site_label_1
_geom_angle_atom_site_label_2
_geom_angle_atom_site_label_3
_geom_angle
_geom_angle_site_symmetry_1
_geom_angle_site_symmetry_3
O7 Cu1 O15 83.0(4) . .
O7 Cu1 O5 172.9(4) . .
O15 Cu1 O5 95.9(3) . .
O7 Cu1 O1 94.4(4) . .
O15 Cu1 O1 172.2(3) . .
O5 Cu1 O1 85.8(4) . .
O7 Cu1 O29 93.3(4) . .
O15 Cu1 O29 94.6(3) . .
O5 Cu1 O29 93.8(3) . .
O1 Cu1 O29 92.9(3) . .
O7 Cu1 Cu3 147.9(3) . .
O15 Cu1 Cu3 92.6(2) . .
O5 Cu1 Cu3 39.0(2) . .
O1 Cu1 Cu3 93.4(2) . .
O29 Cu1 Cu3 55.2(2) . .
O6 Cu2 O16 96.1(4) . .
O6 Cu2 O11 174.2(4) . .
O16 Cu2 O11 84.8(4) . .
O6 Cu2 O3 85.4(3) . .
O16 Cu2 O3 176.1(4) . .
O11 Cu2 O3 93.4(4) . .
O6 Cu2 O35 91.6(3) . .
O16 Cu2 O35 99.1(3) . .
O11 Cu2 O35 93.9(3) . .
O3 Cu2 O35 84.4(3) . .
O6 Cu2 Cu6 39.3(2) . .
O16 Cu2 Cu6 92.8(3) . .
O11 Cu2 Cu6 146.4(3) . .
O3 Cu2 Cu6 90.6(3) . .
O35 Cu2 Cu6 53.3(2) . .
O32 Cu3 O5 92.6(4) . .
O32 Cu3 O22 92.1(4) . .
O5 Cu3 O22 175.2(4) . .
O32 Cu3 O21 178.0(4) . .
O5 Cu3 O21 89.1(4) . .
O22 Cu3 O21 86.1(4) . .
O32 Cu3 Cu1 95.0(3) . .
O5 Cu3 Cu1 38.8(3) . .
O22 Cu3 Cu1 141.0(3) . .
O21 Cu3 Cu1 85.7(3) . .
O9 Cu4 O21 170.6(5) . .
O9 Cu4 O17 90.6(5) . .
O21 Cu4 O17 83.7(4) . .
O9 Cu4 O15 84.1(4) . .
O21 Cu4 O15 98.6(4) . .
O17 Cu4 O15 159.7(4) . .
O9 Cu4 O30 89.6(5) . .
O21 Cu4 O30 98.9(5) . .
O17 Cu4 O30 102.2(5) . .
O15 Cu4 O30 97.3(4) . .
O19 Cu5 O22 84.6(6) . .
O19 Cu5 O33 174.5(6) . .
O22 Cu5 O33 96.5(4) . .
O19 Cu5 O40 87.0(6) . .
O22 Cu5 O40 137.3(6) . .
O33 Cu5 O40 88.5(4) . .
O28 Cu6 O27 84.0(4) . .
O28 Cu6 O6 91.7(3) . .
O27 Cu6 O6 170.8(3) . .
O28 Cu6 O38 164.2(3) . .
O27 Cu6 O38 92.2(3) . .
O6 Cu6 O38 94.1(3) . .
O28 Cu6 Cu2 85.8(3) . .
O27 Cu6 Cu2 149.3(3) . .
O6 Cu6 Cu2 37.6(2) . .
O38 Cu6 Cu2 89.8(2) . .
O13 Cu7 O25 90.5(5) . .
O13 Cu7 O28 167.6(4) . .
O25 Cu7 O28 84.3(4) . .
O13 Cu7 O16 83.4(4) . .
O25 Cu7 O16 160.6(4) . .
O28 Cu7 O16 97.9(3) . .
O13 Cu7 O36 92.5(4) . .
O25 Cu7 O36 98.5(4) . .
O28 Cu7 O36 99.3(4) . .
O16 Cu7 O36 100.2(4) . .
O27 Cu8 O23 85.1(4) 5_565 5_565
O27 Cu8 O38 91.0(4) 5_565 .
O23 Cu8 O38 175.9(4) 5_565 .
O27 Cu8 O35 177.5(4) 5_565 .
O23 Cu8 O35 95.7(4) 5_565 .
O38 Cu8 O35 88.2(4) . .
O34 Na1 O34 89.2(4) 9_565 5_565
O34 Na1 O34 101.0(5) 9_565 .
O34 Na1 O34 85.2(3) 5_565 .
O34 Na1 O34 85.2(3) 9_565 7_665
O34 Na1 O34 101.0(5) 5_565 7_665
O34 Na1 O34 171.3(6) . 7_665
O34 Na1 O34 85.2(3) 9_565 11
O34 Na1 O34 171.3(6) 5_565 11
O34 Na1 O34 89.2(4) . 11
O34 Na1 O34 85.2(3) 7_665 11
O34 Na1 O34 171.3(6) 9_565 3_665
O34 Na1 O34 85.2(3) 5_565 3_665
O34 Na1 O34 85.2(3) . 3_665
O34 Na1 O34 89.2(4) 7_665 3_665
O34 Na1 O34 101.0(5) 11 3_665
O34 Na1 Na3 128.6(2) 9_565 .
O34 Na1 Na3 51.4(2) 5_565 .
O34 Na1 Na3 51.4(2) . .
O34 Na1 Na3 128.6(2) 7_665 .
O34 Na1 Na3 128.6(2) 11 .
O34 Na1 Na3 51.4(2) 3_665 .
O34 Na1 Na3 51.4(2) 9_565 7_665
O34 Na1 Na3 128.6(2) 5_565 7_665
O34 Na1 Na3 128.6(2) . 7_665
O34 Na1 Na3 51.4(2) 7_665 7_665
O34 Na1 Na3 51.4(2) 11 7_665
O34 Na1 Na3 128.6(2) 3_665 7_665
Na3 Na1 Na3 180.0 . 7_665
O34 Na1 Na4 62.7(2) 9_565 9_565
O34 Na1 Na4 51.5(3) 5_565 9_565
O34 Na1 Na4 53.8(3) . 9_565
O34 Na1 Na4 134.9(3) 7_665 9_565
O34 Na1 Na4 119.8(3) 11 9_565
O34 Na1 Na4 118.0(2) 3_665 9_565
Na3 Na1 Na4 66.57(5) . 9_565
Na3 Na1 Na4 113.43(5) 7_665 9_565
O34 Na1 Na4 51.5(3) 9_565 5_565
O34 Na1 Na4 62.7(2) 5_565 5_565
O34 Na1 Na4 134.9(3) . 5_565
O34 Na1 Na4 53.8(3) 7_665 5_565
O34 Na1 Na4 118.0(2) 11 5_565
O34 Na1 Na4 119.8(3) 3_665 5_565
Na3 Na1 Na4 113.43(5) . 5_565
Na3 Na1 Na4 66.57(5) 7_665 5_565
Na4 Na1 Na4 81.17(14) 9_565 5_565
O34 Na1 Na4 119.8(3) 9_565 7_665
O34 Na1 Na4 53.8(3) 5_565 7_665
O34 Na1 Na4 118.0(2) . 7_665
O34 Na1 Na4 62.7(2) 7_665 7_665
O34 Na1 Na4 134.9(3) 11 7_665
O34 Na1 Na4 51.5(3) 3_665 7_665
Na3 Na1 Na4 66.57(5) . 7_665
Na3 Na1 Na4 113.43(5) 7_665 7_665
Na4 Na1 Na4 105.24(6) 9_565 7_665
Na4 Na1 Na4 68.69(12) 5_565 7_665
O34 Na1 Na4 134.9(3) 9_565 11
O34 Na1 Na4 118.0(2) 5_565 11
O34 Na1 Na4 51.5(3) . 11
O34 Na1 Na4 119.8(3) 7_665 11
O34 Na1 Na4 62.7(2) 11 11
O34 Na1 Na4 53.8(3) 3_665 11
Na3 Na1 Na4 66.57(5) . 11
Na3 Na1 Na4 113.43(5) 7_665 11
Na4 Na1 Na4 105.24(6) 9_565 11
Na4 Na1 Na4 172.41(15) 5_565 11
Na4 Na1 Na4 105.24(6) 7_665 11
O10 Na2 O10 116.3(6) . 10
O10 Na2 O8 79.7(3) . .
O10 Na2 O8 163.2(5) 10 .
O10 Na2 O8 163.2(5) . 10
O10 Na2 O8 79.7(3) 10 10
O8 Na2 O8 84.9(6) . 10
O10 Na2 O14 102.7(4) . 10
O10 Na2 O14 72.1(4) 10 10
O8 Na2 O14 100.4(4) . 10
O8 Na2 O14 86.7(3) 10 10
O10 Na2 O14 72.1(4) . .
O10 Na2 O14 102.7(4) 10 .
O8 Na2 O14 86.7(3) . .
O8 Na2 O14 100.5(4) 10 .
O14 Na2 O14 170.4(7) 10 .
O10 Na2 C10 121.2(4) . 10
O10 Na2 C10 77.0(4) 10 10
O8 Na2 C10 90.4(4) . 10
O8 Na2 C10 65.3(4) 10 10
O14 Na2 C10 22.7(4) 10 10
O14 Na2 C10 165.7(5) . 10
O2 Na3 O2 104.4(3) 5_565 3_665
O2 Na3 O2 104.4(3) 5_565 .
O2 Na3 O2 104.4(3) 3_665 .
O2 Na3 O34 92.8(3) 5_565 5_565
O2 Na3 O34 82.8(3) 3_665 5_565
O2 Na3 O34 158.7(4) . 5_565
O2 Na3 O34 158.7(4) 5_565 3_665
O2 Na3 O34 92.8(3) 3_665 3_665
O2 Na3 O34 82.8(3) . 3_665
O34 Na3 O34 76.8(3) 5_565 3_665
O2 Na3 O34 82.8(3) 5_565 .
O2 Na3 O34 158.7(4) 3_665 .
O2 Na3 O34 92.8(3) . .
O34 Na3 O34 76.8(3) 5_565 .
O34 Na3 O34 76.8(3) 3_665 .
O2 Na3 Na1 114.1(2) 5_565 .
O2 Na3 Na1 114.1(2) 3_665 .
O2 Na3 Na1 114.1(2) . .
O34 Na3 Na1 45.8(2) 5_565 .
O34 Na3 Na1 45.8(2) 3_665 .
O34 Na3 Na1 45.8(2) . .
O2 Na3 Na4 52.19(19) 5_565 9_565
O2 Na3 Na4 117.4(2) 3_665 9_565
O2 Na3 Na4 135.4(2) . 9_565
O34 Na3 Na4 49.4(3) 5_565 9_565
O34 Na3 Na4 108.7(3) 3_665 9_565
O34 Na3 Na4 51.5(3) . 9_565
Na1 Na3 Na4 62.89(10) . 9_565
O2 Na3 Na4 135.4(2) 5_565 7_665
O2 Na3 Na4 52.19(19) 3_665 7_665
O2 Na3 Na4 117.4(2) . 7_665
O34 Na3 Na4 51.5(3) 5_565 7_665
O34 Na3 Na4 49.4(3) 3_665 7_665
O34 Na3 Na4 108.7(3) . 7_665
Na1 Na3 Na4 62.89(10) . 7_665
Na4 Na3 Na4 100.87(13) 9_565 7_665
O2 Na3 Na4 117.4(2) 5_565 11
O2 Na3 Na4 135.4(2) 3_665 11
O2 Na3 Na4 52.19(19) . 11
O34 Na3 Na4 108.7(3) 5_565 11
O34 Na3 Na4 51.5(3) 3_665 11
O34 Na3 Na4 49.4(3) . 11
Na1 Na3 Na4 62.89(10) . 11
Na4 Na3 Na4 100.87(13) 9_565 11
Na4 Na3 Na4 100.87(13) 7_665 11
O33 Na4 O33 82.7(3) 9_565 .
O33 Na4 O34 107.9(3) 9_565 11
O33 Na4 O34 101.2(3) . 11
O33 Na4 O32 141.9(3) 9_565 11
O33 Na4 O32 123.5(3) . 11
O34 Na4 O32 45.3(2) 11 11
O33 Na4 O40 70.7(5) 9_565 .
O33 Na4 O40 67.2(4) . .
O34 Na4 O40 168.3(4) 11 .
O32 Na4 O40 141.7(5) 11 .
O33 Na4 O34 43.4(3) 9_565 9_565
O33 Na4 O34 93.0(3) . 9_565
O34 Na4 O34 64.5(3) 11 9_565
O32 Na4 O34 103.0(3) 11 9_565
O40 Na4 O34 113.5(5) . 9_565
O33 Na4 O2 78.8(3) 9_565 11
O33 Na4 O2 158.6(3) . 11
O34 Na4 O2 74.6(2) 11 11
O32 Na4 O2 68.7(2) 11 11
O40 Na4 O2 115.8(4) . 11
O34 Na4 O2 66.1(2) 9_565 11
O33 Na4 Na1 75.9(3) 9_565 .
O33 Na4 Na1 75.7(2) . .
O34 Na4 Na1 38.83(16) 11 .
O32 Na4 Na1 84.0(2) 11 .
O40 Na4 Na1 132.3(4) . .
O34 Na4 Na1 38.78(16) 9_565 .
O2 Na4 Na1 89.27(19) 11 .
O33 Na4 Na3 78.2(2) 9_565 7_665
O33 Na4 Na3 125.8(3) . 7_665
O34 Na4 Na3 41.54(17) 11 7_665
O32 Na4 Na3 64.1(2) 11 7_665
O40 Na4 Na3 144.6(4) . 7_665
O34 Na4 Na3 41.48(17) 9_565 7_665
O2 Na4 Na3 39.34(19) 11 7_665
Na1 Na4 Na3 50.53(10) . 7_665
O33 Na4 Na4 43.8(2) 9_565 9_565
O33 Na4 Na4 43.4(2) . 9_565
O34 Na4 Na4 94.21(17) 11 9_565
O32 Na4 Na4 138.50(19) 11 9_565
O40 Na4 Na4 76.7(4) . 9_565
O34 Na4 Na4 52.55(18) 9_565 9_565
O2 Na4 Na4 115.3(2) 11 9_565
Na1 Na4 Na4 55.65(6) . 9_565
Na3 Na4 Na4 92.61(13) 7_665 9_565
O38 P1 O38 110.8(3) 5_565 3_665
O38 P1 O38 110.8(3) 5_565 .
O38 P1 O38 110.8(3) 3_665 .
O38 P1 O39 108.1(3) 5_565 .
O38 P1 O39 108.1(3) 3_665 .
O38 P1 O39 108.1(3) . .
C1 O1 Cu1 112.5(8) . .
C1 O2 Na3 125.8(8) . .
C1 O2 Na4 89.6(6) . 11
Na3 O2 Na4 88.5(3) . 11
C4 O3 Cu2 108.9(7) . .
C2 O5 Cu1 108.4(7) . .
C2 O5 Cu3 116.9(6) . .
Cu1 O5 Cu3 102.2(4) . .
C2 O5 H5 110.3 . .
Cu1 O5 H5 109.4 . .
Cu3 O5 H5 109.2 . .
C3 O6 Cu2 109.5(7) . .
C3 O6 Cu6 115.8(7) . .
Cu2 O6 Cu6 103.1(3) . .
C3 O6 H6 108.3 . .
Cu2 O6 H6 109.8 . .
Cu6 O6 H6 110.1 . .
C5 O7 Cu1 116.2(9) . .
C5 O8 Na2 129.6(10) . .
C7 O9 Cu4 116.9(10) . .
C7 O10 Na2 128.8(10) . .
C8 O11 Cu2 107.9(9) . .
C8 O12 H12 108.8 . .
C10 O13 Cu7 118.4(9) . .
C10 O14 Na2 107.8(10) . .
C6 O15 Cu1 113.2(8) . .
C6 O15 Cu4 115.6(8) . .
Cu1 O15 Cu4 120.0(4) . .
C6 O15 H15 108.5 . .
Cu1 O15 H15 97.7 . .
Cu4 O15 H15 97.8 . .
C9 O16 Cu2 111.9(8) . .
C9 O16 Cu7 113.7(7) . .
Cu2 O16 Cu7 114.5(4) . .
C9 O16 H16 109.2 . .
Cu2 O16 H16 103.5 . .
Cu7 O16 H16 103.0 . .
C11 O17 Cu4 114.0(11) . .
C14 O19 Cu5 115.5(12) . .
C12 O21 Cu4 112.2(9) . .
C12 O21 Cu3 106.1(8) . .
Cu4 O21 Cu3 123.9(5) . .
C12 O21 H21 106.3 . .
Cu4 O21 H21 103.9 . .
Cu3 O21 H21 102.8 . .
C13 O22 Cu5 110.3(10) . .
C13 O22 Cu3 107.3(9) . .
Cu5 O22 Cu3 113.1(5) . .
C15 O23 Cu8 112.0(8) . 3_665
C18 O25 Cu7 116.9(10) . .
C16 O27 Cu8 112.3(9) . 3_665
C16 O27 Cu6 111.8(8) . .
Cu8 O27 Cu6 125.0(4) 3_665 .
C16 O27 H27 106.9 . .
Cu8 O27 H27 97.7 3_665 .
Cu6 O27 H27 99.4 . .
C17 O28 Cu6 109.8(8) . .
C17 O28 Cu7 112.6(7) . .
Cu6 O28 Cu7 121.3(5) . .
C19 O29 Cu1 123.3(9) . .
C19 O30 Cu4 117.2(12) . .
C20 O32 Cu3 129.3(9) . .
C20 O32 Na4 92.6(8) . 11
Cu3 O32 Na4 133.7(5) . 11
C20 O33 Cu5 130.9(10) . .
C20 O33 Na4 96.6(9) . 9_565
Cu5 O33 Na4 126.9(5) . 9_565
C20 O33 Na4 98.6(8) . .
Cu5 O33 Na4 100.6(4) . .
Na4 O33 Na4 92.8(3) 9_565 .
C20 O34 Na1 157.0(8) . .
C20 O34 Na3 120.1(7) . .
Na1 O34 Na3 82.7(3) . .
C20 O34 Na4 93.8(9) . 11
Na1 O34 Na4 89.6(3) . 11
Na3 O34 Na4 89.0(3) . 11
C20 O34 Na4 90.3(9) . 9_565
Na1 O34 Na4 87.4(3) . 9_565
Na3 O34 Na4 87.0(3) . 9_565
Na4 O34 Na4 175.4(4) 11 9_565
C21 O35 Cu8 127.4(9) . .
C21 O35 Cu2 130.8(9) . .
Cu8 O35 Cu2 97.8(3) . .
C21 O36 Cu7 123.5(8) . .
P1 O38 Cu8 119.8(5) . .
P1 O38 Cu6 119.7(5) . .
Cu8 O38 Cu6 108.3(4) . .
Cu5 O40 Na4 85.5(5) . .
Cu5 O40 H40A 128.5 . .
Na4 O40 H40A 103.4 . .
Cu5 O40 H40B 113.4 . .
Na4 O40 H40B 112.7 . .
H40A O40 H40B 109.4 . .
O2 C1 O1 120.4(11) . .
O2 C1 C2 123.6(11) . .
O1 C1 C2 116.0(10) . .
O5 C2 C3 109.1(9) . .
O5 C2 C1 109.6(10) . .
C3 C2 C1 109.2(10) . .
O5 C2 H2 109.7 . .
C3 C2 H2 109.7 . .
C1 C2 H2 109.7 . .
O6 C3 C2 114.8(9) . .
O6 C3 C4 109.4(9) . .
C2 C3 C4 107.9(10) . .
O6 C3 H3 108.2 . .
C2 C3 H3 108.2 . .
C4 C3 H3 108.2 . .
O4 C4 O3 119.8(11) . .
O4 C4 C3 122.4(10) . .
O3 C4 C3 117.5(10) . .
O8 C5 O7 125.8(14) . .
O8 C5 C6 119.7(12) . .
O7 C5 C6 114.2(12) . .
O15 C6 C5 109.5(11) . .
O15 C6 C9 107.6(12) . .
C5 C6 C9 108.7(12) . .
O15 C6 C7 106.3(11) . .
C5 C6 C7 112.9(13) . .
C9 C6 C7 111.6(11) . .
O10 C7 O9 123.5(15) . .
O10 C7 C6 121.3(14) . .
O9 C7 C6 114.7(14) . .
O11 C8 O12 117.1(15) . .
O11 C8 C9 121.8(13) . .
O12 C8 C9 120.6(15) . .
O16 C9 C8 109.7(12) . .
O16 C9 C6 103.8(10) . .
C8 C9 C6 109.2(12) . .
O16 C9 C10 108.9(11) . .
C8 C9 C10 108.8(11) . .
C6 C9 C10 116.2(12) . .
O14 C10 O13 126.4(12) . .
O14 C10 C9 118.5(13) . .
O13 C10 C9 114.7(12) . .
O17 C11 O18 125.9(17) . .
O17 C11 C12 117.8(13) . .
O18 C11 C12 116.3(15) . .
O21 C12 C13 107.7(13) . .
O21 C12 C11 106.1(11) . .
C13 C12 C11 116.3(13) . .
O21 C12 H12A 108.8 . .
C13 C12 H12A 108.8 . .
C11 C12 H12A 108.8 . .
O22 C13 C12 116.3(15) . .
O22 C13 C14 107.7(12) . .
C12 C13 C14 116.0(12) . .
O22 C13 H13 105.2 . .
C12 C13 H13 105.2 . .
C14 C13 H13 105.2 . .
O20 C14 O19 132.8(18) . .
O20 C14 C13 120.0(16) . .
O19 C14 C13 107.2(16) . .
O24 C15 O23 122.1(13) . .
O24 C15 C16 122.8(14) . .
O23 C15 C16 115.0(12) . .
O27 C16 C15 112.1(12) . .
O27 C16 C17 106.5(10) . .
C15 C16 C17 114.7(12) . .
O27 C16 H16A 107.7 . .
C15 C16 H16A 107.7 . .
C17 C16 H16A 107.7 . .
O28 C17 C16 108.1(11) . .
O28 C17 C18 107.8(11) . .
C16 C17 C18 113.6(10) . .
O28 C17 H17 109.1 . .
C16 C17 H17 109.1 . .
C18 C17 H17 109.1 . .
O26 C18 O25 128.2(16) . .
O26 C18 C17 119.4(14) . .
O25 C18 C17 112.3(15) . .
O30 C19 O29 134.1(15) . .
O30 C19 O31 110.6(17) . .
O29 C19 O31 115.3(16) . .
O33 C20 O34 117.7(13) . .
O33 C20 O32 125.5(13) . .
O34 C20 O32 116.7(13) . .
O36 C21 O35 120.0(12) . .
O36 C21 O37 121.0(12) . .
O35 C21 O37 119.0(14) . .

loop_
_geom_bond_atom_site_label_1
_geom_bond_atom_site_label_2
_geom_bond_distance
_geom_bond_site_symmetry_2
Cu1 O7 1.900(11) .
Cu1 O15 1.903(9) .
Cu1 O5 1.928(10) .
Cu1 O1 1.950(8) .
Cu1 O29 2.389(9) .
Cu1 Cu3 3.007(2) .
Cu2 O6 1.909(8) .
Cu2 O16 1.923(9) .
Cu2 O11 1.978(9) .
Cu2 O3 1.988(10) .
Cu2 O35 2.419(8) .
Cu2 Cu6 3.045(2) .
Cu3 O32 1.877(9) .
Cu3 O5 1.936(8) .
Cu3 O22 1.962(10) .
Cu3 O21 1.986(10) .
Cu4 O9 1.860(11) .
Cu4 O21 1.900(10) .
Cu4 O17 1.981(11) .
Cu4 O15 1.987(9) .
Cu4 O30 2.280(13) .
Cu5 O19 1.872(14) .
Cu5 O22 1.889(10) .
Cu5 O33 1.956(11) .
Cu5 O40 2.599(19) .
Cu6 O28 1.957(9) .
Cu6 O27 1.957(9) .
Cu6 O6 1.980(8) .
Cu6 O38 1.983(10) .
Cu7 O13 1.856(10) .
Cu7 O25 1.902(11) .
Cu7 O28 1.961(9) .
Cu7 O16 2.014(9) .
Cu7 O36 2.252(10) .
Cu8 O27 1.906(10) 5_565
Cu8 O23 1.936(9) 5_565
Cu8 O38 1.938(8) .
Cu8 O35 1.946(9) .
Na1 O34 2.305(8) 9_565
Na1 O34 2.305(8) 5_565
Na1 O34 2.305(8) .
Na1 O34 2.305(8) 7_665
Na1 O34 2.305(8) 11
Na1 O34 2.305(8) 3_665
Na1 Na3 3.188(7) .
Na1 Na3 3.188(7) 7_665
Na1 Na4 3.676(4) 9_565
Na1 Na4 3.676(4) 5_565
Na1 Na4 3.676(4) 7_665
Na1 Na4 3.676(4) 11
Na2 O10 2.264(11) .
Na2 O10 2.264(11) 10
Na2 O8 2.319(11) .
Na2 O8 2.319(11) 10
Na2 O14 2.430(11) 10
Na2 O14 2.430(11) .
Na2 C10 3.043(15) 10
Na3 O2 2.403(9) 5_565
Na3 O2 2.403(9) 3_665
Na3 O2 2.403(9) .
Na3 O34 2.513(9) 5_565
Na3 O34 2.513(9) 3_665
Na3 O34 2.513(9) .
Na3 Na4 3.789(5) 9_565
Na3 Na4 3.789(5) 7_665
Na3 Na4 3.789(5) 11
Na4 O33 2.854(12) 9_565
Na4 O33 2.875(10) .
Na4 O34 2.878(12) 11
Na4 O32 2.883(11) 11
Na4 O40 2.930(17) .
Na4 O34 2.969(12) 9_565
Na4 O2 2.994(8) 11
Na4 Na4 4.147(8) 9_565
P1 O38 1.617(9) 5_565
P1 O38 1.617(9) 3_665
P1 O38 1.617(9) .
P1 O39 1.654(13) .
O1 C1 1.313(15) .
O2 C1 1.230(14) .
O3 C4 1.335(15) .
O4 C4 1.216(14) .
O5 C2 1.458(15) .
O5 H5 0.8200 .
O6 C3 1.420(14) .
O6 H6 0.8200 .
O7 C5 1.276(16) .
O8 C5 1.221(17) .
O9 C7 1.30(2) .
O10 C7 1.25(2) .
O11 C8 1.289(19) .
O12 C8 1.323(18) .
O12 H12 0.8200 .
O13 C10 1.296(18) .
O14 C10 1.235(17) .
O15 C6 1.385(16) .
O15 H15 0.8200 .
O16 C9 1.368(16) .
O16 H16 0.8200 .
O17 C11 1.206(17) .
O18 C11 1.291(17) .
O19 C14 1.297(18) .
O20 C14 1.279(18) .
O21 C12 1.437(17) .
O21 H21 0.8218 .
O22 C13 1.372(19) .
O23 C15 1.319(18) .
O24 C15 1.238(17) .
O25 C18 1.280(19) .
O26 C18 1.25(2) .
O27 C16 1.374(16) .
O27 H27 0.8107 .
O28 C17 1.396(16) .
O29 C19 1.373(19) .
O30 C19 1.17(2) .
O31 C19 1.54(3) .
O32 C20 1.323(17) .
O33 C20 1.238(17) .
O34 C20 1.280(16) .
O35 C21 1.282(16) .
O36 C21 1.251(18) .
O37 C21 1.333(17) .
O40 H40A 0.8501 .
O40 H40B 0.8500 .
C1 C2 1.522(18) .
C2 C3 1.503(15) .
C2 H2 0.9800 .
C3 C4 1.513(18) .
C3 H3 0.9800 .
C5 C6 1.52(2) .
C6 C9 1.562(18) .
C6 C7 1.63(2) .
C8 C9 1.46(2) .
C9 C10 1.590(18) .
C11 C12 1.59(2) .
C12 C13 1.46(2) .
C12 H12A 0.9800 .
C13 C14 1.56(2) .
C13 H13 0.9800 .
C15 C16 1.48(2) .
C16 C17 1.555(18) .
C16 H16A 0.9800 .
C17 C18 1.61(2) .
C17 H17 0.9800 .
